data_4321881
loop_
_publ_author_name
'David L. Clark'
'Steven D. Conradson'
'Robert J. Donohoe'
'D. Webster Keogh'
'David E. Morris'
'Phillip D. Palmer'
'Robin D. Rogers'
'C. Drew Tait'

_publ_section_title
;
 Chemical Speciation of the Uranyl Ion under Highly Alkaline Conditions.
 Synthesis, Structures, and Oxo Ligand Exchange Dynamics
;
_journal_name_full 'Inorganic Chemistry'
_journal_page_first 1456
_journal_page_last 1466
_journal_paper_doi 10.1021/ic981137h
_journal_volume 38
_journal_year 1999
_chemical_formula_structural DLC6
_chemical_formula_sum 'Co2 H50 N12 O19 U3'
_chemical_formula_weight 1354.47
_chemical_name_systematic
;
 ?
;
_space_group_IT_number 15
_symmetry_cell_setting monoclinic
_symmetry_space_group_name_Hall '-C 2yc'
_symmetry_space_group_name_H-M 'C 1 2/c 1'
_atom_sites_solution_hydrogens geom
_atom_sites_solution_primary direct
_atom_sites_solution_secondary difmap
_audit_creation_method SHELXL
_cell_angle_alpha 90.00
_cell_angle_beta 120.384(1)
_cell_angle_gamma 90.00
_cell_formula_units_Z 4
_cell_length_a 17.4130(4)
_cell_length_b 12.1794(3)
_cell_length_c 15.3721(4)
_cell_measurement_reflns_used 6961
_cell_measurement_temperature 173(2)
_cell_volume 2812.35(12)
_computing_cell_refinement 'Siemens XSCANS'
_computing_data_collection 'Siemens XSCANS'
_computing_data_reduction 'Siemens SHELXTL'
_computing_molecular_graphics 'Siemens SHELXTL'
_computing_publication_material 'Siemens SHELXTL'
_computing_structure_refinement 'SHELXL-93 (Sheldrick, 1993)'
_computing_structure_solution 'SHELXS-86 (Sheldrick, 1990)'
_diffrn_ambient_temperature 173(2)
_diffrn_measurement_device 'Siemens P4'
_diffrn_measurement_method '\w scans'
_diffrn_radiation_monochromator graphite
_diffrn_radiation_source 'fine-focus sealed tube'
_diffrn_radiation_type MoK\a
_diffrn_radiation_wavelength 0.71073
_diffrn_reflns_av_R_equivalents 0.0474
_diffrn_reflns_av_sigmaI/netI 0.0559
_diffrn_reflns_limit_h_max 22
_diffrn_reflns_limit_h_min -22
_diffrn_reflns_limit_k_max 15
_diffrn_reflns_limit_k_min -10
_diffrn_reflns_limit_l_max 20
_diffrn_reflns_limit_l_min -20
_diffrn_reflns_number 8742
_diffrn_reflns_theta_max 27.89
_diffrn_reflns_theta_min 2.15
_exptl_absorpt_coefficient_mu 18.462
_exptl_absorpt_correction_T_max 0.95
_exptl_absorpt_correction_T_min 0.27
_exptl_absorpt_correction_type SADABS
_exptl_crystal_colour 'pale yellow'
_exptl_crystal_density_diffrn 3.199
_exptl_crystal_description plate
_exptl_crystal_F_000 2464
_exptl_crystal_size_max 0.30
_exptl_crystal_size_mid 0.25
_exptl_crystal_size_min 0.10
_refine_diff_density_max 2.526
_refine_diff_density_min -2.581
_refine_diff_density_rms 0.317
_refine_ls_extinction_coef 0.00035(3)
_refine_ls_extinction_expression Fc^*^=kFc[1+0.001xFc^2^\l^3^/sin(2\q)]^-1/4^
_refine_ls_extinction_method SHELXL
_refine_ls_goodness_of_fit_all 1.050
_refine_ls_goodness_of_fit_obs 1.099
_refine_ls_matrix_type full
_refine_ls_number_parameters 183
_refine_ls_number_reflns 3273
_refine_ls_number_restraints 0
_refine_ls_restrained_S_all 1.127
_refine_ls_restrained_S_obs 1.099
_refine_ls_R_factor_all 0.0377
_refine_ls_R_factor_obs 0.0313
_refine_ls_shift/esd_max -2.264
_refine_ls_shift/esd_mean 0.017
_refine_ls_structure_factor_coef Fsqd
_refine_ls_weighting_scheme '0.0295, 0.0000'
_refine_ls_wR_factor_all 0.0808
_refine_ls_wR_factor_obs 0.0734
_reflns_number_observed 2860
_reflns_number_total 3282
_reflns_observed_criterion >2sigma(I)
_cod_data_source_file ic981137h.cif
_cod_data_source_block dlc6
_cod_original_formula_sum 'H50 Co2 N12 O19 U3'
_cod_database_code 4321881

loop_
_symmetry_equiv_pos_as_xyz
'x, y, z'
'-x, y, -z+1/2'
'x+1/2, y+1/2, z'
'-x+1/2, y+1/2, -z+1/2'
'-x, -y, -z'
'x, -y, z-1/2'
'-x+1/2, -y+1/2, -z'
'x+1/2, -y+1/2, z-1/2'

loop_
_atom_site_aniso_label
_atom_site_aniso_U_11
_atom_site_aniso_U_22
_atom_site_aniso_U_33
_atom_site_aniso_U_23
_atom_site_aniso_U_13
_atom_site_aniso_U_12
U1 0.0069(2) 0.0100(2) 0.0097(2) 0.000 0.00450(15) 0.000
U2 0.0057(2) 0.0122(2) 0.0126(2) -0.00079(11) 0.0034(2) -0.00004(11)
U3 0.0098(2) 0.0122(2) 0.0121(2) -0.00010(11) 0.0072(2) -0.00064(11)
Co 0.0074(4) 0.0106(4) 0.0090(4) -0.0003(3) 0.0037(4) -0.0007(3)
O1 0.018(4) 0.006(3) 0.026(4) 0.000 0.014(4) 0.000
O2 0.032(5) 0.007(3) 0.021(4) 0.000 0.016(4) 0.000
O3 0.019(3) 0.014(2) 0.019(3) 0.001(2) 0.014(2) 0.000(2)
O4 0.016(3) 0.009(2) 0.018(3) -0.001(2) 0.009(2) 0.000(2)
O5 0.001(2) 0.018(3) 0.022(3) 0.005(2) 0.001(2) 0.001(2)
O6 0.023(3) 0.026(3) 0.019(3) -0.002(2) 0.011(3) 0.006(2)
O7 0.012(3) 0.021(3) 0.038(3) 0.008(2) 0.014(3) 0.005(2)
O8 0.016(3) 0.021(3) 0.032(3) 0.002(2) 0.017(3) 0.002(2)
O9 0.021(3) 0.020(3) 0.019(3) -0.001(2) 0.012(2) -0.002(2)
O10 0.011(3) 0.018(2) 0.020(3) 0.001(2) 0.008(2) 0.000(2)
O11 0.023(5) 0.013(4) 0.014(4) 0.000 0.010(4) 0.000
N1 0.015(3) 0.016(3) 0.016(3) 0.000(2) 0.008(3) 0.001(2)
N2 0.010(3) 0.018(3) 0.010(3) 0.000(2) 0.004(2) 0.000(2)
N3 0.012(3) 0.019(3) 0.016(3) -0.001(2) 0.007(3) -0.001(2)
N4 0.014(3) 0.015(3) 0.017(3) 0.005(2) 0.009(3) 0.004(2)
N5 0.012(3) 0.015(3) 0.016(3) 0.001(2) 0.006(3) -0.001(2)
N6 0.013(3) 0.017(3) 0.013(3) -0.002(2) 0.007(3) -0.001(2)

loop_
_atom_site_label
_atom_site_type_symbol
_atom_site_fract_x
_atom_site_fract_y
_atom_site_fract_z
_atom_site_U_iso_or_equiv
_atom_site_thermal_displace_type
_atom_site_occupancy
_atom_site_calc_flag
_atom_site_refinement_flags
_atom_site_disorder_group
U1 U 1.0000 1.36126(2) 0.7500 0.00869(10) Uani 1 d S .
U2 U 1.0000 1.0000 0.5000 0.01068(11) Uani 1 d S .
U3 U 0.7500 0.7500 0.5000 0.01062(11) Uani 1 d S .
Co Co 0.79259(5) 1.39685(7) 0.35041(6) 0.0092(2) Uani 1 d . .
O1 O 1.0000 1.5091(5) 0.7500 0.0154(15) Uani 1 d S .
O2 O 1.0000 1.2111(5) 0.7500 0.019(2) Uani 1 d S .
O3 O 0.9698(3) 1.3675(4) 0.8773(4) 0.0154(10) Uani 1 d . .
H3 H 0.9760(54) 1.3046(14) 0.9024(42) 0.018 Uiso 1 calc R .
O4 O 1.1484(3) 1.3579(3) 0.8596(4) 0.0138(10) Uani 1 d . .
H4 H 1.1675(9) 1.4225(4) 0.8748(43) 0.017 Uiso 1 calc R .
O5 O 0.8823(3) 1.0088(4) 0.4638(4) 0.0158(10) Uani 1 d . .
O6 O 0.9506(4) 0.9646(4) 0.3356(4) 0.0226(11) Uani 1 d . .
H6 H 0.9847(31) 0.9192(52) 0.3310(4) 0.027 Uiso 1 calc R .
O7 O 0.9902(3) 1.1804(4) 0.4720(4) 0.0227(11) Uani 1 d . .
H7 H 1.0371(23) 1.2028(12) 0.4749(63) 0.027 Uiso 1 calc R .
O8 O 0.6448(4) 0.7601(4) 0.4984(4) 0.0210(11) Uani 1 d . .
O9 O 0.6850(4) 0.6870(4) 0.3408(4) 0.0190(11) Uani 1 d . .
H9 H 0.6304(11) 0.6776(66) 0.3185(22) 0.023 Uiso 1 calc R .
O10 O 0.7277(3) 0.9258(4) 0.4422(4) 0.0166(10) Uani 1 d . .
H10 H 0.7735(19) 0.9486(22) 0.4429(56) 0.020 Uiso 1 calc R .
O11 O 1.0000 1.1348(7) 0.2500 0.016(2) Uani 1 d S .
H11A H 1.0000 1.1841(7) 0.2500 0.019 Uiso 1 d SR .
H11B H 1.0016 1.1037(7) 0.2833 0.019 Uiso 0.50 d PR .
N1 N 0.7064(4) 1.3066(5) 0.2370(4) 0.0159(12) Uani 1 d . .
H1A H 0.6832(23) 1.2549(24) 0.2600(7) 0.019 Uiso 1 calc R .
H1B H 0.7342(7) 1.2730(29) 0.2076(21) 0.019 Uiso 1 calc R .
H1C H 0.6618(16) 1.3501(7) 0.1909(17) 0.019 Uiso 1 calc R .
N2 N 0.8236(4) 1.2704(4) 0.4422(4) 0.0129(11) Uani 1 d . .
H2A H 0.8708(19) 1.2342(22) 0.4456(27) 0.016 Uiso 1 calc R .
H2B H 0.7762(11) 1.2241(19) 0.4185(19) 0.016 Uiso 1 calc R .
H2C H 0.8382(29) 1.2945(5) 0.5047(9) 0.016 Uiso 1 calc R .
N3 N 0.8876(4) 1.3603(4) 0.3211(5) 0.0156(12) Uani 1 d . .
H3A H 0.9235(19) 1.3076(28) 0.3647(23) 0.019 Uiso 1 calc R .
H3B H 0.9203(20) 1.4214(10) 0.3282(35) 0.019 Uiso 1 calc R .
H3C H 0.8628(4) 1.3348(37) 0.2567(12) 0.019 Uiso 1 calc R .
N4 N 0.7594(4) 1.5282(5) 0.2630(4) 0.0150(12) Uani 1 d . .
H4A H 0.8096(4) 1.5610(22) 0.2710(27) 0.018 Uiso 1 calc R .
H4B H 0.7294(28) 1.5761(18) 0.2804(24) 0.018 Uiso 1 calc R .
H4C H 0.7242(26) 1.5078(7) 0.1975(6) 0.018 Uiso 1 calc R .
N5 N 0.8780(4) 1.4894(4) 0.4637(4) 0.0150(12) Uani 1 d . .
H5A H 0.8959(23) 1.5460(21) 0.4395(5) 0.018 Uiso 1 calc R .
H5B H 0.9261(14) 1.4483(10) 0.5067(18) 0.018 Uiso 1 calc R .
H5C H 0.8515(10) 1.5164(29) 0.4971(21) 0.018 Uiso 1 calc R .
N6 N 0.6944(4) 1.4298(5) 0.3742(4) 0.0138(11) Uani 1 d . .
H6A H 0.7103(12) 1.4863(25) 0.4189(27) 0.017 Uiso 1 calc R .
H6B H 0.6821(21) 1.3694(12) 0.3999(33) 0.017 Uiso 1 calc R .
H6C H 0.6452(10) 1.4490(37) 0.3150(7) 0.017 Uiso 1 calc R .

loop_
_atom_type_symbol
_atom_type_description
_atom_type_scat_dispersion_real
_atom_type_scat_dispersion_imag
_atom_type_scat_source
N N 0.0061 0.0033 'International Tables Vol C Tables 4.2.6.8 and 6.1.1.4'
H H 0.0000 0.0000 'International Tables Vol C Tables 4.2.6.8 and 6.1.1.4'
O O 0.0106 0.0060 'International Tables Vol C Tables 4.2.6.8 and 6.1.1.4'
Co Co 0.3494 0.9721 'International Tables Vol C Tables 4.2.6.8 and 6.1.1.4'
U U -9.6767 9.6646 'International Tables Vol C Tables 4.2.6.8 and 6.1.1.4'

loop_
_geom_angle_atom_site_label_1
_geom_angle_atom_site_label_2
_geom_angle_atom_site_label_3
_geom_angle
_geom_angle_site_symmetry_1
_geom_angle_site_symmetry_3
_geom_angle_publ_flag
O1 U1 O2 180.000(4) . . ?
O1 U1 O4 91.04(10) . 2_756 ?
O2 U1 O4 88.96(11) . 2_756 ?
O1 U1 O4 91.04(11) . . ?
O2 U1 O4 88.96(10) . . ?
O4 U1 O4 177.9(2) 2_756 . ?
O1 U1 O3 88.08(11) . 2_756 ?
O2 U1 O3 91.92(11) . 2_756 ?
O4 U1 O3 92.0(2) 2_756 2_756 ?
O4 U1 O3 88.1(2) . 2_756 ?
O1 U1 O3 88.08(11) . . ?
O2 U1 O3 91.92(11) . . ?
O4 U1 O3 88.1(2) 2_756 . ?
O4 U1 O3 92.0(2) . . ?
O3 U1 O3 176.2(2) 2_756 . ?
O5 U2 O5 180.0 . 5_776 ?
O5 U2 O7 85.4(2) . . ?
O5 U2 O7 94.6(2) 5_776 . ?
O5 U2 O7 94.6(2) . 5_776 ?
O5 U2 O7 85.4(2) 5_776 5_776 ?
O7 U2 O7 179.998(1) . 5_776 ?
O5 U2 O6 86.4(2) . . ?
O5 U2 O6 93.6(2) 5_776 . ?
O7 U2 O6 91.4(2) . . ?
O7 U2 O6 88.6(2) 5_776 . ?
O5 U2 O6 93.6(2) . 5_776 ?
O5 U2 O6 86.4(2) 5_776 5_776 ?
O7 U2 O6 88.6(2) . 5_776 ?
O7 U2 O6 91.4(2) 5_776 5_776 ?
O6 U2 O6 179.998(1) . 5_776 ?
O8 U3 O8 179.997(2) . 7_666 ?
O8 U3 O9 93.4(2) . . ?
O8 U3 O9 86.6(2) 7_666 . ?
O8 U3 O9 86.6(2) . 7_666 ?
O8 U3 O9 93.4(2) 7_666 7_666 ?
O9 U3 O9 179.998(1) . 7_666 ?
O8 U3 O10 87.7(2) . . ?
O8 U3 O10 92.3(2) 7_666 . ?
O9 U3 O10 90.2(2) . . ?
O9 U3 O10 89.8(2) 7_666 . ?
O8 U3 O10 92.3(2) . 7_666 ?
O8 U3 O10 87.7(2) 7_666 7_666 ?
O9 U3 O10 89.8(2) . 7_666 ?
O9 U3 O10 90.2(2) 7_666 7_666 ?
O10 U3 O10 180.0 . 7_666 ?
N1 Co N6 86.2(2) . . ?
N1 Co N2 90.4(2) . . ?
N6 Co N2 88.6(2) . . ?
N1 Co N3 91.3(2) . . ?
N6 Co N3 177.5(2) . . ?
N2 Co N3 91.7(2) . . ?
N1 Co N5 179.2(2) . . ?
N6 Co N5 93.3(2) . . ?
N2 Co N5 90.2(2) . . ?
N3 Co N5 89.2(2) . . ?
N1 Co N4 91.2(3) . . ?
N6 Co N4 88.8(2) . . ?
N2 Co N4 176.8(2) . . ?
N3 Co N4 91.0(2) . . ?
N5 Co N4 88.2(2) . . ?

loop_
_geom_bond_atom_site_label_1
_geom_bond_atom_site_label_2
_geom_bond_distance
_geom_bond_site_symmetry_2
_geom_bond_publ_flag
U1 O1 1.801(6) . ?
U1 O2 1.829(6) . ?
U1 O4 2.261(5) 2_756 ?
U1 O4 2.261(5) . ?
U1 O3 2.270(4) 2_756 ?
U1 O3 2.270(4) . ?
U2 O5 1.835(5) . ?
U2 O5 1.835(5) 5_776 ?
U2 O7 2.229(5) . ?
U2 O7 2.229(5) 5_776 ?
U2 O6 2.262(5) . ?
U2 O6 2.262(5) 5_776 ?
U3 O8 1.823(5) . ?
U3 O8 1.823(5) 7_666 ?
U3 O9 2.249(5) . ?
U3 O9 2.249(5) 7_666 ?
U3 O10 2.275(5) . ?
U3 O10 2.275(5) 7_666 ?
Co N1 1.963(6) . ?
Co N6 1.963(5) . ?
Co N2 1.971(5) . ?
Co N3 1.973(5) . ?
Co N5 1.974(6) . ?
Co N4 1.978(5) . ?
